data_2002120
loop_
_publ_author_name
'Wichmann, R'
'Muller-Buschbaum, H'

_publ_section_title
;
Sr Ni2 V2 O8: Ein neuer Strukturtyp der ErdalkaliOxometallate
;
_journal_name_full 'Revue de Chimie Minerale'
_journal_page_first 1
_journal_page_last 7
_journal_volume 23
_journal_year 1986
_chemical_formula_structural 'Sr Ni2 (V O4)2'
_chemical_formula_sum 'Ni2 O8 Sr V2'
_chemical_name_systematic 'Strontium dinickel bis(vanadate)'
_space_group_IT_number 110
_symmetry_cell_setting tetragonal
_symmetry_Int_Tables_number 110
_symmetry_space_group_name_Hall 'I 4bw -2c'
_symmetry_space_group_name_H-M 'I 41 c d'
_cell_angle_alpha 90
_cell_angle_beta 90
_cell_angle_gamma 90
_cell_formula_units_Z 8
_cell_length_a 12.1617(13)
_cell_length_b 12.1617(13)
_cell_length_c 8.3247(14)
_cell_volume 1231.3
_refine_ls_R_factor_all 0.076
_cod_database_code 2002120

loop_
_symmetry_equiv_pos_as_xyz
x,y,z
-x,y,1/2+z
y,1/2-x,1/4+z
y,1/2+x,3/4+z
-x,-y,z
x,-y,1/2+z
-y,1/2+x,1/4+z
-y,1/2-x,3/4+z
1/2+x,1/2+y,1/2+z
1/2-x,1/2+y,z
1/2+y,-x,3/4+z
1/2+y,x,1/4+z
1/2-x,1/2-y,1/2+z
1/2+x,1/2-y,z
1/2-y,x,3/4+z
1/2-y,-x,1/4+z

loop_
_atom_site_label
_atom_site_type_symbol
_atom_site_symmetry_multiplicity
_atom_site_Wyckoff_symbol
_atom_site_fract_x
_atom_site_fract_y
_atom_site_fract_z
_atom_site_occupancy
_atom_site_attached_hydrogens
_atom_site_calc_flag
Sr1 Sr2+ 8 a 0. 0. 0. 1. 0 d
V1 V5+ 16 b 0.2596(3) 0.0802(3) 0.1015(7) 1. 0 d
Ni1 Ni2+ 16 b 0.3283(5) 0.3345(4) 0.2294(4) 1. 0 d
O1 O2- 16 b 0.153(1) 0.499(3) 0.013(3) 1. 0 d
O2 O2- 16 b 0.350(2) 0.672(2) 0.488(2) 1. 0 d
O3 O2- 16 b 0.164(2) 0.678(2) 0.725(1) 1. 0 d
O4 O2- 16 b 0.332(1) 0.497(3) 0.204(2) 1. 0 d

loop_
_atom_type_symbol
_atom_type_oxidation_number
Sr2+ 2.000
V5+ 5.000
Ni2+ 2.000
O2- -2.000
